data_4307077
loop_
_publ_author_name
'Evan Lyle Thomas'
'Dixie P. Gautreaux'
'Han-Oh Lee'
'Zachary Fisk'
'Julia Y. Chan'

_publ_section_title
;
Discovery of \b-LnNiSb3 (Ln = La, Ce): Crystal Growth, Structure, and
Magnetic and Transport Behavior
;
_journal_name_full 'Inorganic Chemistry'
_journal_page_first 3010
_journal_page_last 3016
_journal_paper_doi 10.1021/ic0615832
_journal_volume 46
_journal_year 2007
_chemical_formula_moiety 'Ce Ni Sb3'
_chemical_formula_sum 'Ce Ni Sb3'
_chemical_formula_weight 564.08
_chemical_name_systematic
; 
 ? 
;
_space_group_IT_number 57
_symmetry_cell_setting orthorhombic
_symmetry_space_group_name_Hall '-P 2c 2b'
_symmetry_space_group_name_H-M 'P b c m'
_atom_sites_solution_primary direct
_atom_sites_solution_secondary difmap
_audit_creation_method SHELXL-97
_cell_angle_alpha 90.00
_cell_angle_beta 90.00
_cell_angle_gamma 90.00
_cell_formula_units_Z 8
_cell_length_a 12.9170(2)
_cell_length_b 6.1210(5)
_cell_length_c 12.0930(6)
_cell_measurement_temperature 298(2)
_cell_volume 956.13(9)
_computing_cell_refinement 'Denzo and Scalepack (Otwinowski & Minor, 1997)'
_computing_data_collection 'COLLECT (Nonius, 2000)'
_computing_data_reduction 'Denzo and Scalepack (Otwinowski & Minor, 1997)'
_computing_publication_material 'SHELXL-97 (Sheldrick, 1997)'
_computing_structure_refinement 'SHELXL-97 (Sheldrick, 1997)'
_computing_structure_solution 'SHELXS-97 (Sheldrick, 1990)'
_diffrn_ambient_temperature 298(2)
_diffrn_measured_fraction_theta_full 0.987
_diffrn_measured_fraction_theta_max 0.987
_diffrn_measurement_device_type KappaCCD
_diffrn_measurement_method ' \w scans \k offsets'
_diffrn_radiation_monochromator graphite
_diffrn_radiation_source 'fine-focus sealed tube'
_diffrn_radiation_type MoK\a
_diffrn_radiation_wavelength 0.71073
_diffrn_reflns_av_R_equivalents 0.0181
_diffrn_reflns_av_sigmaI/netI 0.0403
_diffrn_reflns_limit_h_max 18
_diffrn_reflns_limit_h_min -17
_diffrn_reflns_limit_k_max 8
_diffrn_reflns_limit_k_min -8
_diffrn_reflns_limit_l_max 16
_diffrn_reflns_limit_l_min -16
_diffrn_reflns_number 2601
_diffrn_reflns_theta_full 29.99
_diffrn_reflns_theta_max 29.99
_diffrn_reflns_theta_min 3.15
_diffrn_standards_decay_% 0
_diffrn_standards_number 0
_exptl_absorpt_coefficient_mu 29.728
_exptl_absorpt_correction_T_max 0.0927
_exptl_absorpt_correction_T_min 0.0739
_exptl_absorpt_correction_type multi-scan
_exptl_absorpt_process_details 'HKL Scalepack (Otwinowski & Minor 1997)'
_exptl_crystal_colour silver
_exptl_crystal_density_diffrn 7.837
_exptl_crystal_density_method 'not measured'
_exptl_crystal_description 'plate-shaped fragment'
_exptl_crystal_F_000 1912
_exptl_crystal_size_max 0.10
_exptl_crystal_size_mid 0.08
_exptl_crystal_size_min 0.08
_refine_diff_density_max 5.514
_refine_diff_density_min -1.705
_refine_diff_density_rms 0.372
_refine_ls_extinction_coef 0.00030(7)
_refine_ls_extinction_expression Fc^*^=kFc[1+0.001xFc^2^\l^3^/sin(2\q)]^-1/4^
_refine_ls_extinction_method SHELXL
_refine_ls_goodness_of_fit_ref 1.188
_refine_ls_hydrogen_treatment none
_refine_ls_matrix_type full
_refine_ls_number_parameters 53
_refine_ls_number_reflns 1445
_refine_ls_number_restraints 0
_refine_ls_restrained_S_all 1.188
_refine_ls_R_factor_all 0.0311
_refine_ls_R_factor_gt 0.0282
_refine_ls_shift/su_max 0.001
_refine_ls_shift/su_mean 0.000
_refine_ls_structure_factor_coef Fsqd
_refine_ls_weighting_details 'calc w=1/[\s^2^(Fo^2^)+(0.0140P)^2^+12.8728P] where P=(Fo^2^+2Fc^2^)/3'
_refine_ls_weighting_scheme calc
_refine_ls_wR_factor_gt 0.0716
_refine_ls_wR_factor_ref 0.0729
_reflns_number_gt 1335
_reflns_number_total 1445
_reflns_threshold_expression >2sigma(I)
_cod_data_source_file ic0615832si20060821_115417.cif
_cod_data_source_block shelxl
_cod_database_code 4307077

loop_
_symmetry_equiv_pos_as_xyz
'x, y, z'
'-x, -y, z+1/2'
'x, -y+1/2, -z'
'-x, y+1/2, -z+1/2'
'-x, -y, -z'
'x, y, -z-1/2'
'-x, y-1/2, z'
'x, -y-1/2, z-1/2'

loop_
_atom_site_label
_atom_site_type_symbol
_atom_site_fract_x
_atom_site_fract_y
_atom_site_fract_z
_atom_site_U_iso_or_equiv
_atom_site_adp_type
_atom_site_occupancy
_atom_site_symmetry_multiplicity
_atom_site_calc_flag
_atom_site_refinement_flags
_atom_site_disorder_assembly
_atom_site_disorder_group
Ce1 Ce 0.69921(4) 0.2500 0.0000 0.00697(13) Uani 1 2 d S . .
Ce2 Ce 0.30482(4) 0.26209(7) 0.7500 0.00675(13) Uani 1 2 d S . .
Ni1 Ni 0.10429(6) 0.03016(13) 0.86352(6) 0.00943(18) Uani 1 1 d . . .
Sb1 Sb 0.97482(5) 0.2500 0.0000 0.01116(15) Uani 1 2 d S . .
Sb2 Sb 0.78593(5) 0.25134(8) 0.7500 0.00747(15) Uani 1 2 d S . .
Sb3 Sb 0.50154(3) 0.50804(6) 0.87596(3) 0.00812(13) Uani 1 1 d . . .
Sb4 Sb 0.21859(5) 0.2500 0.0000 0.00734(15) Uani 1 2 d S . .
Sb5 Sb 0.94614(4) 0.88374(10) 0.7500 0.01086(15) Uani 1 2 d S . .

loop_
_atom_site_aniso_label
_atom_site_aniso_U_11
_atom_site_aniso_U_22
_atom_site_aniso_U_33
_atom_site_aniso_U_23
_atom_site_aniso_U_13
_atom_site_aniso_U_12
Ce1 0.0067(2) 0.0063(3) 0.0080(3) -0.00014(14) 0.000 0.000
Ce2 0.0059(2) 0.0068(2) 0.0075(2) 0.000 0.000 -0.00009(15)
Ni1 0.0092(4) 0.0089(3) 0.0102(4) -0.0015(3) -0.0001(3) -0.0006(3)
Sb1 0.0111(3) 0.0103(3) 0.0121(3) 0.00106(19) 0.000 0.000
Sb2 0.0082(3) 0.0059(3) 0.0083(3) 0.000 0.000 -0.00115(18)
Sb3 0.0076(2) 0.0079(2) 0.0089(2) 0.00001(12) 0.00013(13) -0.00023(12)
Sb4 0.0080(3) 0.0064(3) 0.0076(3) -0.00086(17) 0.000 0.000
Sb5 0.0095(3) 0.0098(3) 0.0133(3) 0.000 0.000 -0.0011(2)

loop_
_atom_type_symbol
_atom_type_description
_atom_type_scat_dispersion_real
_atom_type_scat_dispersion_imag
_atom_type_scat_source
Ce Ce -0.2486 2.6331 'International Tables Vol C Tables 4.2.6.8 and 6.1.1.4'
Ni Ni 0.3393 1.1124 'International Tables Vol C Tables 4.2.6.8 and 6.1.1.4'
Sb Sb -0.5866 1.5461 'International Tables Vol C Tables 4.2.6.8 and 6.1.1.4'

loop_
_geom_angle_atom_site_label_1
_geom_angle_atom_site_label_2
_geom_angle_atom_site_label_3
_geom_angle
_geom_angle_site_symmetry_1
_geom_angle_site_symmetry_3
_geom_angle_publ_flag
Sb2 Ce1 Sb2 139.34(2) 3_556 1_554 ?
Sb2 Ce1 Sb4 83.600(11) 3_556 5_665 ?
Sb2 Ce1 Sb4 83.322(11) 1_554 5_665 ?
Sb2 Ce1 Sb4 83.322(11) 3_556 5_655 ?
Sb2 Ce1 Sb4 83.600(11) 1_554 5_655 ?
Sb4 Ce1 Sb4 141.73(3) 5_665 5_655 ?
Sb2 Ce1 Sb3 133.580(14) 3_556 7_654 ?
Sb2 Ce1 Sb3 81.361(12) 1_554 7_654 ?
Sb4 Ce1 Sb3 132.303(13) 5_665 7_654 ?
Sb4 Ce1 Sb3 80.540(12) 5_655 7_654 ?
Sb2 Ce1 Sb3 81.361(12) 3_556 5_666 ?
Sb2 Ce1 Sb3 133.580(14) 1_554 5_666 ?
Sb4 Ce1 Sb3 80.540(12) 5_665 5_666 ?
Sb4 Ce1 Sb3 132.303(13) 5_655 5_666 ?
Sb3 Ce1 Sb3 78.218(17) 7_654 5_666 ?
Sb2 Ce1 Sb3 81.025(12) 3_556 3_556 ?
Sb2 Ce1 Sb3 133.206(14) 1_554 3_556 ?
Sb4 Ce1 Sb3 133.945(13) 5_665 3_556 ?
Sb4 Ce1 Sb3 78.742(12) 5_655 3_556 ?
Sb3 Ce1 Sb3 53.256(13) 7_654 3_556 ?
Sb3 Ce1 Sb3 54.382(8) 5_666 3_556 ?
Sb2 Ce1 Sb3 133.206(14) 3_556 1_554 ?
Sb2 Ce1 Sb3 81.025(12) 1_554 1_554 ?
Sb4 Ce1 Sb3 78.742(12) 5_665 1_554 ?
Sb4 Ce1 Sb3 133.945(13) 5_655 1_554 ?
Sb3 Ce1 Sb3 54.382(8) 7_654 1_554 ?
Sb3 Ce1 Sb3 53.256(13) 5_666 1_554 ?
Sb3 Ce1 Sb3 80.937(17) 3_556 1_554 ?
Sb2 Ce1 Ni1 101.105(19) 3_556 7_664 ?
Sb2 Ce1 Ni1 45.615(16) 1_554 7_664 ?
Sb4 Ce1 Ni1 45.193(15) 5_665 7_664 ?
Sb4 Ce1 Ni1 103.090(19) 5_655 7_664 ?
Sb3 Ce1 Ni1 124.857(14) 7_654 7_664 ?
Sb3 Ce1 Ni1 124.092(15) 5_666 7_664 ?
Sb3 Ce1 Ni1 177.298(18) 3_556 7_664 ?
Sb3 Ce1 Ni1 96.374(15) 1_554 7_664 ?
Sb2 Ce1 Ni1 45.615(16) 3_556 5_656 ?
Sb2 Ce1 Ni1 101.105(19) 1_554 5_656 ?
Sb4 Ce1 Ni1 103.090(19) 5_665 5_656 ?
Sb4 Ce1 Ni1 45.193(15) 5_655 5_656 ?
Sb3 Ce1 Ni1 124.092(15) 7_654 5_656 ?
Sb3 Ce1 Ni1 124.857(15) 5_666 5_656 ?
Sb3 Ce1 Ni1 96.374(15) 3_556 5_656 ?
Sb3 Ce1 Ni1 177.298(18) 1_554 5_656 ?
Ni1 Ce1 Ni1 86.32(3) 7_664 5_656 ?
Sb2 Ce1 Sb1 69.670(12) 3_556 . ?
Sb2 Ce1 Sb1 69.670(12) 1_554 . ?
Sb4 Ce1 Sb1 70.865(13) 5_665 . ?
Sb4 Ce1 Sb1 70.865(13) 5_655 . ?
Sb3 Ce1 Sb1 140.891(8) 7_654 . ?
Sb3 Ce1 Sb1 140.891(8) 5_666 . ?
Sb3 Ce1 Sb1 139.532(8) 3_556 . ?
Sb3 Ce1 Sb1 139.532(8) 1_554 . ?
Ni1 Ce1 Sb1 43.158(14) 7_664 . ?
Ni1 Ce1 Sb1 43.158(14) 5_656 . ?
Sb2 Ce2 Sb4 83.997(10) 7_665 6_556 ?
Sb2 Ce2 Sb4 83.997(10) 7_665 1_556 ?
Sb4 Ce2 Sb4 139.47(2) 6_556 1_556 ?
Sb2 Ce2 Ni1 96.66(2) 7_665 6_557 ?
Sb4 Ce2 Ni1 47.140(16) 6_556 6_557 ?
Sb4 Ce2 Ni1 96.35(2) 1_556 6_557 ?
Sb2 Ce2 Ni1 96.66(2) 7_665 . ?
Sb4 Ce2 Ni1 96.35(2) 6_556 . ?
Sb4 Ce2 Ni1 47.139(16) 1_556 . ?
Ni1 Ce2 Ni1 49.85(3) 6_557 . ?
Sb2 Ce2 Sb3 135.371(15) 7_665 7_655 ?
Sb4 Ce2 Sb3 132.911(15) 6_556 7_655 ?
Sb4 Ce2 Sb3 79.572(12) 1_556 7_655 ?
Ni1 Ce2 Sb3 126.09(2) 6_557 7_655 ?
Ni1 Ce2 Sb3 101.646(18) . 7_655 ?
Sb2 Ce2 Sb3 135.371(15) 7_665 4_646 ?
Sb4 Ce2 Sb3 79.572(12) 6_556 4_646 ?
Sb4 Ce2 Sb3 132.911(15) 1_556 4_646 ?
Ni1 Ce2 Sb3 101.647(18) 6_557 4_646 ?
Ni1 Ce2 Sb3 126.09(2) . 4_646 ?
Sb3 Ce2 Sb3 54.692(15) 7_655 4_646 ?
Sb2 Ce2 Sb3 81.770(15) 7_665 6_557 ?
Sb4 Ce2 Sb3 81.066(11) 6_556 6_557 ?
Sb4 Ce2 Sb3 134.801(15) 1_556 6_557 ?
Ni1 Ce2 Sb3 127.760(15) 6_557 6_557 ?
Ni1 Ce2 Sb3 177.084(19) . 6_557 ?
Sb3 Ce2 Sb3 81.152(13) 7_655 6_557 ?
Sb3 Ce2 Sb3 54.907(8) 4_646 6_557 ?
Sb2 Ce2 Sb3 81.770(15) 7_665 . ?
Sb4 Ce2 Sb3 134.801(15) 6_556 . ?
Sb4 Ce2 Sb3 81.065(11) 1_556 . ?
Ni1 Ce2 Sb3 177.084(19) 6_557 . ?
Ni1 Ce2 Sb3 127.760(15) . . ?
Sb3 Ce2 Sb3 54.907(8) 7_655 . ?
Sb3 Ce2 Sb3 81.152(13) 4_646 . ?
Sb3 Ce2 Sb3 54.561(15) 6_557 . ?
Sb2 Ce2 Sb5 55.688(16) 7_665 7_655 ?
Sb4 Ce2 Sb5 70.629(12) 6_556 7_655 ?
Sb4 Ce2 Sb5 70.629(12) 1_556 7_655 ?
Ni1 Ce2 Sb5 47.353(18) 6_557 7_655 ?
Ni1 Ce2 Sb5 47.353(18) . 7_655 ?
Sb3 Ce2 Sb5 147.161(12) 7_655 7_655 ?
Sb3 Ce2 Sb5 147.161(12) 4_646 7_655 ?
Sb3 Ce2 Sb5 130.078(16) 6_557 7_655 ?
Sb3 Ce2 Sb5 130.078(15) . 7_655 ?
Sb2 Ce2 Sb2 138.07(2) 7_665 7_655 ?
Sb4 Ce2 Sb2 81.788(10) 6_556 7_655 ?
Sb4 Ce2 Sb2 81.788(9) 1_556 7_655 ?
Ni1 Ce2 Sb2 46.584(17) 6_557 7_655 ?
Ni1 Ce2 Sb2 46.584(17) . 7_655 ?
Sb3 Ce2 Sb2 79.961(15) 7_655 7_655 ?
Sb3 Ce2 Sb2 79.961(15) 4_646 7_655 ?
Sb3 Ce2 Sb2 133.838(15) 6_557 7_655 ?
Sb3 Ce2 Sb2 133.838(15) . 7_655 ?
Sb5 Ce2 Sb2 82.385(18) 7_655 7_655 ?
Sb1 Ni1 Sb4 99.37(3) 5_656 1_556 ?
Sb1 Ni1 Sb2 96.70(3) 5_656 7_655 ?
Sb4 Ni1 Sb2 111.41(3) 1_556 7_655 ?
Sb1 Ni1 Sb5 78.45(3) 5_656 1_445 ?
Sb4 Ni1 Sb5 162.92(4) 1_556 1_445 ?
Sb2 Ni1 Sb5 85.66(3) 7_655 1_445 ?
Sb1 Ni1 Sb5 140.85(4) 5_656 7_655 ?
Sb4 Ni1 Sb5 92.64(3) 1_556 7_655 ?
Sb2 Ni1 Sb5 113.33(3) 7_655 7_655 ?
Sb5 Ni1 Sb5 79.39(2) 1_445 7_655 ?
Sb1 Ni1 Sb1 72.36(2) 5_656 1_456 ?
Sb4 Ni1 Sb1 72.88(3) 1_556 1_456 ?
Sb2 Ni1 Sb1 168.94(4) 7_655 1_456 ?
Sb5 Ni1 Sb1 90.45(3) 1_445 1_456 ?
Sb5 Ni1 Sb1 75.97(2) 7_655 1_456 ?
Sb1 Ni1 Ni1 129.584(17) 5_656 6_557 ?
Sb4 Ni1 Ni1 129.563(18) 1_556 6_557 ?
Sb2 Ni1 Ni1 58.256(19) 7_655 6_557 ?
Sb5 Ni1 Ni1 58.391(19) 1_445 6_557 ?
Sb5 Ni1 Ni1 58.726(18) 7_655 6_557 ?
Sb1 Ni1 Ni1 127.557(18) 1_456 6_557 ?
Sb1 Ni1 Ce2 150.56(3) 5_656 . ?
Sb4 Ni1 Ce2 65.732(19) 1_556 . ?
Sb2 Ni1 Ce2 68.35(2) 7_655 . ?
Sb5 Ni1 Ce2 123.26(3) 1_445 . ?
Sb5 Ni1 Ce2 67.69(2) 7_655 . ?
Sb1 Ni1 Ce2 122.10(3) 1_456 . ?
Ni1 Ni1 Ce2 65.073(14) 6_557 . ?
Sb1 Ni1 Ce1 70.08(2) 5_656 5_656 ?
Sb4 Ni1 Ce1 62.495(18) 1_556 5_656 ?
Sb2 Ni1 Ce1 62.014(18) 7_655 5_656 ?
Sb5 Ni1 Ce1 130.46(3) 1_445 5_656 ?
Sb5 Ni1 Ce1 146.02(3) 7_655 5_656 ?
Sb1 Ni1 Ce1 113.98(3) 1_456 5_656 ?
Ni1 Ni1 Ce1 118.315(13) 6_557 5_656 ?
Ce2 Ni1 Ce1 80.479(19) . 5_656 ?
Ni1 Sb1 Ni1 133.53(4) 7_664 5_656 ?
Ni1 Sb1 Ni1 107.64(2) 7_664 3_656 ?
Ni1 Sb1 Ni1 100.62(3) 5_656 3_656 ?
Ni1 Sb1 Ni1 100.62(3) 7_664 1_654 ?
Ni1 Sb1 Ni1 107.64(2) 5_656 1_654 ?
Ni1 Sb1 Ni1 103.72(4) 3_656 1_654 ?
Ni1 Sb1 Sb1 55.558(19) 7_664 5_765 ?
Ni1 Sb1 Sb1 136.85(2) 5_656 5_765 ?
Ni1 Sb1 Sb1 52.08(2) 3_656 5_765 ?
Ni1 Sb1 Sb1 110.96(3) 1_654 5_765 ?
Ni1 Sb1 Sb1 136.85(2) 7_664 5_755 ?
Ni1 Sb1 Sb1 55.558(19) 5_656 5_755 ?
Ni1 Sb1 Sb1 110.96(3) 3_656 5_755 ?
Ni1 Sb1 Sb1 52.08(2) 1_654 5_755 ?
Sb1 Sb1 Sb1 156.00(4) 5_765 5_755 ?
Ni1 Sb1 Sb4 113.23(2) 7_664 1_655 ?
Ni1 Sb1 Sb4 113.23(2) 5_656 1_655 ?
Ni1 Sb1 Sb4 51.86(2) 3_656 1_655 ?
Ni1 Sb1 Sb4 51.86(2) 1_654 1_655 ?
Sb1 Sb1 Sb4 78.00(2) 5_765 1_655 ?
Sb1 Sb1 Sb4 78.00(2) 5_755 1_655 ?
Ni1 Sb1 Sb5 150.641(19) 7_664 5_766 ?
Ni1 Sb1 Sb5 51.17(2) 5_656 5_766 ?
Ni1 Sb1 Sb5 51.15(2) 3_656 5_766 ?
Ni1 Sb1 Sb5 104.15(2) 1_654 5_766 ?
Sb1 Sb1 Sb5 100.290(15) 5_765 5_766 ?
Sb1 Sb1 Sb5 72.091(12) 5_755 5_766 ?
Sb4 Sb1 Sb5 71.947(14) 1_655 5_766 ?
Ni1 Sb1 Sb5 51.17(2) 7_664 7_754 ?
Ni1 Sb1 Sb5 150.641(19) 5_656 7_754 ?
Ni1 Sb1 Sb5 104.15(2) 3_656 7_754 ?
Ni1 Sb1 Sb5 51.15(2) 1_654 7_754 ?
Sb1 Sb1 Sb5 72.091(12) 5_765 7_754 ?
Sb1 Sb1 Sb5 100.290(15) 5_755 7_754 ?
Sb4 Sb1 Sb5 71.947(14) 1_655 7_754 ?
Sb5 Sb1 Sb5 143.89(3) 5_766 7_754 ?
Ni1 Sb1 Ce1 66.77(2) 7_664 . ?
Ni1 Sb1 Ce1 66.77(2) 5_656 . ?
Ni1 Sb1 Ce1 128.14(2) 3_656 . ?
Ni1 Sb1 Ce1 128.14(2) 1_654 . ?
Sb1 Sb1 Ce1 102.00(2) 5_765 . ?
Sb1 Sb1 Ce1 102.00(2) 5_755 . ?
Sb4 Sb1 Ce1 180.0 1_655 . ?
Sb5 Sb1 Ce1 108.053(14) 5_766 . ?
Sb5 Sb1 Ce1 108.053(14) 7_754 . ?
Ni1 Sb2 Ni1 63.49(4) 7_665 4_656 ?
Ni1 Sb2 Sb5 96.52(3) 7_665 1_545 ?
Ni1 Sb2 Sb5 96.52(3) 4_656 1_545 ?
Ni1 Sb2 Ce2 143.82(2) 7_665 7_655 ?
Ni1 Sb2 Ce2 143.82(2) 4_656 7_655 ?
Sb5 Sb2 Ce2 63.982(17) 1_545 7_655 ?
Ni1 Sb2 Ce1 133.14(2) 7_665 6_556 ?
Ni1 Sb2 Ce1 72.371(19) 4_656 6_556 ?
Sb5 Sb2 Ce1 103.492(11) 1_545 6_556 ?
Ce2 Sb2 Ce1 82.587(10) 7_655 6_556 ?
Ni1 Sb2 Ce1 72.371(19) 7_665 1_556 ?
Ni1 Sb2 Ce1 133.14(2) 4_656 1_556 ?
Sb5 Sb2 Ce1 103.492(11) 1_545 1_556 ?
Ce2 Sb2 Ce1 82.587(10) 7_655 1_556 ?
Ce1 Sb2 Ce1 139.34(2) 6_556 1_556 ?
Ni1 Sb2 Ce2 65.06(2) 7_665 7_665 ?
Ni1 Sb2 Ce2 65.06(2) 4_656 7_665 ?
Sb5 Sb2 Ce2 157.95(2) 1_545 7_665 ?
Ce2 Sb2 Ce2 138.07(2) 7_655 7_665 ?
Ce1 Sb2 Ce2 83.132(11) 6_556 7_665 ?
Ce1 Sb2 Ce2 83.132(11) 1_556 7_665 ?
Sb3 Sb3 Sb3 177.973(15) 5_667 6_557 ?
Sb3 Sb3 Sb3 91.868(14) 5_667 7_665 ?
Sb3 Sb3 Sb3 90.0 6_557 7_665 ?
Sb3 Sb3 Sb3 88.113(14) 5_667 7_655 ?
Sb3 Sb3 Sb3 90.0 6_557 7_655 ?
Sb3 Sb3 Sb3 178.51(3) 7_665 7_655 ?
Sb3 Sb3 Ce2 118.978(19) 5_667 7_665 ?
Sb3 Sb3 Ce2 62.654(7) 6_557 7_665 ?
Sb3 Sb3 Ce2 62.669(14) 7_665 7_665 ?
Sb3 Sb3 Ce2 118.605(18) 7_655 7_665 ?
Sb3 Sb3 Ce2 115.662(18) 5_667 . ?
Sb3 Sb3 Ce2 62.719(7) 6_557 . ?
Sb3 Sb3 Ce2 116.296(18) 7_665 . ?
Sb3 Sb3 Ce2 62.424(14) 7_655 . ?
Ce2 Sb3 Ce2 125.360(13) 7_665 . ?
Sb3 Sb3 Ce1 63.617(13) 5_667 5_666 ?
Sb3 Sb3 Ce1 116.671(7) 6_557 5_666 ?
Sb3 Sb3 Ce1 63.047(12) 7_665 5_666 ?
Sb3 Sb3 Ce1 115.661(16) 7_655 5_666 ?
Ce2 Sb3 Ce1 125.710(15) 7_665 5_666 ?
Ce2 Sb3 Ce1 79.232(13) . 5_666 ?
Sb3 Sb3 Ce1 63.128(13) 5_667 1_556 ?
Sb3 Sb3 Ce1 116.549(7) 6_557 1_556 ?
Sb3 Sb3 Ce1 118.717(16) 7_665 1_556 ?
Sb3 Sb3 Ce1 62.571(12) 7_655 1_556 ?
Ce2 Sb3 Ce1 81.498(13) 7_665 1_556 ?
Ce2 Sb3 Ce1 124.988(15) . 1_556 ?
Ce1 Sb3 Ce1 126.745(13) 5_666 1_556 ?
Ni1 Sb4 Ni1 110.53(4) 1_554 3_556 ?
Ni1 Sb4 Sb1 55.27(2) 1_554 1_455 ?
Ni1 Sb4 Sb1 55.27(2) 3_556 1_455 ?
Ni1 Sb4 Ce2 141.49(2) 1_554 3_556 ?
Ni1 Sb4 Ce2 67.129(19) 3_556 3_556 ?
Sb1 Sb4 Ce2 110.220(12) 1_455 3_556 ?
Ni1 Sb4 Ce2 67.129(19) 1_554 1_554 ?
Ni1 Sb4 Ce2 141.49(2) 3_556 1_554 ?
Sb1 Sb4 Ce2 110.220(12) 1_455 1_554 ?
Ce2 Sb4 Ce2 139.56(2) 3_556 1_554 ?
Ni1 Sb4 Ce1 132.639(19) 1_554 5_665 ?
Ni1 Sb4 Ce1 72.312(19) 3_556 5_665 ?
Sb1 Sb4 Ce1 109.135(13) 1_455 5_665 ?
Ce2 Sb4 Ce1 84.745(11) 3_556 5_665 ?
Ce2 Sb4 Ce1 82.242(10) 1_554 5_665 ?
Ni1 Sb4 Ce1 72.312(19) 1_554 5_655 ?
Ni1 Sb4 Ce1 132.639(19) 3_556 5_655 ?
Sb1 Sb4 Ce1 109.135(13) 1_455 5_655 ?
Ce2 Sb4 Ce1 82.242(10) 3_556 5_655 ?
Ce2 Sb4 Ce1 84.745(11) 1_554 5_655 ?
Ce1 Sb4 Ce1 141.73(3) 5_665 5_655 ?
Ni1 Sb5 Ni1 63.22(4) 1_665 6_667 ?
Ni1 Sb5 Ni1 138.09(3) 1_665 4_656 ?
Ni1 Sb5 Ni1 101.54(3) 6_667 4_656 ?
Ni1 Sb5 Ni1 101.54(3) 1_665 7_665 ?
Ni1 Sb5 Ni1 138.09(3) 6_667 7_665 ?
Ni1 Sb5 Ni1 62.55(4) 4_656 7_665 ?
Ni1 Sb5 Sb2 106.03(3) 1_665 1_565 ?
Ni1 Sb5 Sb2 106.03(3) 6_667 1_565 ?
Ni1 Sb5 Sb2 115.83(3) 4_656 1_565 ?
Ni1 Sb5 Sb2 115.83(3) 7_665 1_565 ?
Ni1 Sb5 Sb1 50.38(2) 1_665 5_766 ?
Ni1 Sb5 Sb1 108.92(3) 6_667 5_766 ?
Ni1 Sb5 Sb1 110.45(2) 4_656 5_766 ?
Ni1 Sb5 Sb1 52.883(19) 7_665 5_766 ?
Sb2 Sb5 Sb1 113.123(11) 1_565 5_766 ?
Ni1 Sb5 Sb1 108.92(3) 1_665 2_765 ?
Ni1 Sb5 Sb1 50.38(2) 6_667 2_765 ?
Ni1 Sb5 Sb1 52.883(19) 4_656 2_765 ?
Ni1 Sb5 Sb1 110.45(2) 7_665 2_765 ?
Sb2 Sb5 Sb1 113.123(11) 1_565 2_765 ?
Sb1 Sb5 Sb1 133.19(2) 5_766 2_765 ?
Ni1 Sb5 Ce2 146.793(19) 1_665 7_665 ?
Ni1 Sb5 Ce2 146.793(19) 6_667 7_665 ?
Ni1 Sb5 Ce2 64.96(2) 4_656 7_665 ?
Ni1 Sb5 Ce2 64.96(2) 7_665 7_665 ?
Sb2 Sb5 Ce2 60.330(17) 1_565 7_665 ?
Sb1 Sb5 Ce2 104.266(15) 5_766 7_665 ?
Sb1 Sb5 Ce2 104.266(15) 2_765 7_665 ?

loop_
_geom_bond_atom_site_label_1
_geom_bond_atom_site_label_2
_geom_bond_distance
_geom_bond_site_symmetry_2
_geom_bond_publ_flag
Ce1 Sb2 3.2241(3) 3_556 ?
Ce1 Sb2 3.2241(3) 1_554 ?
Ce1 Sb4 3.2395(3) 5_665 ?
Ce1 Sb4 3.2395(3) 5_655 ?
Ce1 Sb3 3.3419(5) 7_654 ?
Ce1 Sb3 3.3419(5) 5_666 ?
Ce1 Sb3 3.3562(5) 3_556 ?
Ce1 Sb3 3.3562(5) 1_554 ?
Ce1 Ni1 3.4796(9) 7_664 ?
Ce1 Ni1 3.4796(9) 5_656 ?
Ce1 Sb1 3.5601(8) . ?
Ce2 Sb2 3.2159(7) 7_665 ?
Ce2 Sb4 3.2227(3) 6_556 ?
Ce2 Sb4 3.2227(3) 1_556 ?
Ce2 Ni1 3.2572(9) 6_557 ?
Ce2 Ni1 3.2572(9) . ?
Ce2 Sb3 3.3158(6) 7_655 ?
Ce2 Sb3 3.3158(6) 4_646 ?
Ce2 Sb3 3.3232(6) 6_557 ?
Ce2 Sb3 3.3232(6) . ?
Ce2 Sb5 3.3261(7) 7_655 ?
Ce2 Sb2 3.3388(7) 7_655 ?
Ni1 Sb1 2.5901(8) 5_656 ?
Ni1 Sb4 2.5913(8) 1_556 ?
Ni1 Sb2 2.6093(9) 7_655 ?
Ni1 Sb5 2.6193(9) 1_445 ?
Ni1 Sb5 2.6444(10) 7_655 ?
Ni1 Sb1 2.7076(9) 1_456 ?
Ni1 Ni1 2.7456(15) 6_557 ?
Ni1 Ce1 3.4796(9) 5_656 ?
Sb1 Ni1 2.5902(8) 7_664 ?
Sb1 Ni1 2.5902(8) 5_656 ?
Sb1 Ni1 2.7077(9) 3_656 ?
Sb1 Ni1 2.7077(9) 1_654 ?
Sb1 Sb1 3.1289(4) 5_765 ?
Sb1 Sb1 3.1289(4) 5_755 ?
Sb1 Sb4 3.1488(9) 1_655 ?
Sb1 Sb5 3.2943(3) 5_766 ?
Sb1 Sb5 3.2943(3) 7_754 ?
Sb2 Ni1 2.6092(9) 7_665 ?
Sb2 Ni1 2.6092(9) 4_656 ?
Sb2 Sb5 3.0571(8) 1_545 ?
Sb2 Ce2 3.2160(7) 7_655 ?
Sb2 Ce1 3.2241(3) 6_556 ?
Sb2 Ce1 3.2241(3) 1_556 ?
Sb2 Ce2 3.3388(7) 7_665 ?
Sb3 Sb3 3.0020(7) 5_667 ?
Sb3 Sb3 3.0464(7) 6_557 ?
Sb3 Sb3 3.0607(6) 7_665 ?
Sb3 Sb3 3.0608(6) 7_655 ?
Sb3 Ce2 3.3158(6) 7_665 ?
Sb3 Ce1 3.3418(5) 5_666 ?
Sb3 Ce1 3.3562(5) 1_556 ?
Sb4 Ni1 2.5913(8) 1_554 ?
Sb4 Ni1 2.5913(8) 3_556 ?
Sb4 Sb1 3.1487(9) 1_455 ?
Sb4 Ce2 3.2228(3) 3_556 ?
Sb4 Ce2 3.2228(3) 1_554 ?
Sb4 Ce1 3.2395(3) 5_665 ?
Sb4 Ce1 3.2395(3) 5_655 ?
Sb5 Ni1 2.6193(9) 1_665 ?
Sb5 Ni1 2.6192(9) 6_667 ?
Sb5 Ni1 2.6444(10) 4_656 ?
Sb5 Ni1 2.6444(10) 7_665 ?
Sb5 Sb2 3.0571(8) 1_565 ?
Sb5 Sb1 3.2943(3) 5_766 ?
Sb5 Sb1 3.2943(3) 2_765 ?
Sb5 Ce2 3.3261(7) 7_665 ?
